data_4086267
loop_
_publ_author_name
'Munjanja, Lloyd'
'Brennessel, William W.'
'Jones, William D.'

_publ_section_title
;
 Mechanistic Insights in the Exchange of Arylthiolate Groups in
 Aryl(arylthiolato)palladium Complexes Supported by a Dippe Ligand
;
_journal_issue 18
_journal_name_full Organometallics
_journal_page_first 4574
_journal_paper_doi 10.1021/acs.organomet.5b00662
_journal_volume 34
_journal_year 2015
_chemical_formula_moiety 'C28 H46 P2 Pd S'
_chemical_formula_sum 'C28 H46 P2 Pd S'
_chemical_formula_weight 583.05
_chemical_name_common jonlm25
_chemical_name_systematic Pd(dippe)(Stolyl)(tolyl)
_space_group_crystal_system triclinic
_space_group_IT_number 2
_space_group_name_Hall '-P 1'
_space_group_name_H-M_alt 'P -1'
_symmetry_space_group_name_Hall '-P 1'
_symmetry_space_group_name_H-M 'P -1'
_atom_sites_solution_hydrogens geom
_atom_sites_solution_primary direct
_atom_sites_solution_secondary difmap
_audit_creation_method SHELXL-2014/7
_cell_angle_alpha 99.492(3)
_cell_angle_beta 90.559(2)
_cell_angle_gamma 99.741(2)
_cell_formula_units_Z 2
_cell_length_a 8.5527(10)
_cell_length_b 11.7572(14)
_cell_length_c 14.5984(17)
_cell_measurement_reflns_used 3915
_cell_measurement_temperature 100.0(5)
_cell_measurement_theta_max 28.37
_cell_measurement_theta_min 2.42
_cell_volume 1425.9(3)
_computing_cell_refinement 'SAINT (Bruker, 2014)'
_computing_data_collection 'APEX2 (Bruker, 2014)'
_computing_data_reduction 'SAINT (Bruker, 2014)'
_computing_molecular_graphics 'SHELXTL (Sheldrick, 2008)'
_computing_publication_material 'SHELXTL (Sheldrick, 2008)'
_computing_structure_refinement 'SHELXL-2014/7 (Sheldrick, 2015)'
_computing_structure_solution 'SIR2011 (Burla et al., 2012)'
_diffrn_ambient_temperature 100.0(5)
_diffrn_measured_fraction_theta_full 0.987
_diffrn_measured_fraction_theta_max 0.986
_diffrn_measurement_device_type 'Bruker SMART APEX II CCD platform'
_diffrn_measurement_method '\w scans'
_diffrn_radiation_type MoK\a
_diffrn_radiation_wavelength 0.71073
_diffrn_reflns_av_R_equivalents 0.0933
_diffrn_reflns_av_unetI/netI 0.1333
_diffrn_reflns_laue_measured_fraction_full 0.987
_diffrn_reflns_laue_measured_fraction_max 0.986
_diffrn_reflns_limit_h_max 12
_diffrn_reflns_limit_h_min -12
_diffrn_reflns_limit_k_max 17
_diffrn_reflns_limit_k_min -17
_diffrn_reflns_limit_l_max 21
_diffrn_reflns_limit_l_min -21
_diffrn_reflns_number 22896
_diffrn_reflns_point_group_measured_fraction_full 0.987
_diffrn_reflns_point_group_measured_fraction_max 0.986
_diffrn_reflns_theta_full 31.506
_diffrn_reflns_theta_max 31.526
_diffrn_reflns_theta_min 2.081
_diffrn_source 'fine-focus sealed tube'
_exptl_absorpt_coefficient_mu 0.850
_exptl_absorpt_correction_T_max 0.7462
_exptl_absorpt_correction_T_min 0.6560
_exptl_absorpt_correction_type multi-scan
_exptl_absorpt_process_details 'SADABS (Sheldrick, 2014)'
_exptl_crystal_colour 'light yellow'
_exptl_crystal_density_diffrn 1.358
_exptl_crystal_description plate
_exptl_crystal_F_000 612
_exptl_crystal_size_max 0.24
_exptl_crystal_size_mid 0.12
_exptl_crystal_size_min 0.08
_refine_diff_density_max 1.595
_refine_diff_density_min -1.070
_refine_diff_density_rms 0.162
_refine_ls_extinction_method none
_refine_ls_goodness_of_fit_ref 0.999
_refine_ls_hydrogen_treatment constr
_refine_ls_matrix_type full
_refine_ls_number_parameters 299
_refine_ls_number_reflns 9397
_refine_ls_number_restraints 0
_refine_ls_restrained_S_all 0.999
_refine_ls_R_factor_all 0.1150
_refine_ls_R_factor_gt 0.0614
_refine_ls_shift/su_max 0.000
_refine_ls_shift/su_mean 0.000
_refine_ls_structure_factor_coef Fsqd
_refine_ls_weighting_details 'w=1/[\s^2^(Fo^2^)+(0.0382P)^2^] where P=(Fo^2^+2Fc^2^)/3'
_refine_ls_weighting_scheme calc
_refine_ls_wR_factor_gt 0.1039
_refine_ls_wR_factor_ref 0.1231
_reflns_Friedel_coverage 0.000
_reflns_number_gt 5888
_reflns_number_total 9397
_reflns_threshold_expression 'I > 2\s(I)'
_cod_data_source_file om5b00662_si_002.cif
_cod_data_source_block 3d
_cod_database_code 4086267
_shelx_space_group_comment
; 
The symmetry employed for this shelxl refinement is uniquely defined 
by the following loop, which should always be used as a source of 
symmetry information in preference to the above space-group names. 
They are only intended as comments. 
;
_shelx_estimated_absorpt_t_min 0.822
_shelx_estimated_absorpt_t_max 0.935

loop_
_space_group_symop_operation_xyz
'x, y, z'
'-x, -y, -z'

loop_
_atom_site_label
_atom_site_type_symbol
_atom_site_fract_x
_atom_site_fract_y
_atom_site_fract_z
_atom_site_U_iso_or_equiv
_atom_site_adp_type
_atom_site_occupancy
_atom_site_site_symmetry_order
_atom_site_calc_flag
_atom_site_refinement_flags_posn
_atom_site_refinement_flags_adp
Pd1 Pd 0.08325(4) 0.05265(3) 0.76668(2) 0.01560(8) Uani 1 1 d . .
S1 S -0.17704(11) -0.03271(9) 0.71455(8) 0.0223(2) Uani 1 1 d . .
P1 P 0.31628(12) 0.15592(9) 0.83147(8) 0.0172(2) Uani 1 1 d . .
P2 P 0.22213(11) -0.10068(9) 0.72060(7) 0.0156(2) Uani 1 1 d . .
C1 C -0.1985(4) -0.1824(4) 0.6602(3) 0.0209(9) Uani 1 1 d . .
C2 C -0.2763(4) -0.2704(4) 0.7054(3) 0.0216(9) Uani 1 1 d . .
H2 H -0.3107 -0.2500 0.7667 0.026 Uiso 1 1 calc R U
C3 C -0.3046(5) -0.3864(4) 0.6632(3) 0.0263(10) Uani 1 1 d . .
H3 H -0.3581 -0.4442 0.6958 0.032 Uiso 1 1 calc R U
C4 C -0.2560(5) -0.4196(4) 0.5740(3) 0.0292(10) Uani 1 1 d . .
C5 C -0.1805(5) -0.3321(4) 0.5279(3) 0.0277(10) Uani 1 1 d . .
H5 H -0.1467 -0.3527 0.4665 0.033 Uiso 1 1 calc R U
C6 C -0.1537(5) -0.2159(4) 0.5699(3) 0.0219(9) Uani 1 1 d . .
H6 H -0.1038 -0.1579 0.5364 0.026 Uiso 1 1 calc R U
C7 C -0.2853(7) -0.5461(4) 0.5272(4) 0.0442(14) Uani 1 1 d . .
H7A H -0.1909 -0.5637 0.4940 0.066 Uiso 1 1 calc R U
H7B H -0.3762 -0.5601 0.4830 0.066 Uiso 1 1 calc R U
H7C H -0.3077 -0.5967 0.5742 0.066 Uiso 1 1 calc R U
C8 C -0.0214(4) 0.1976(3) 0.8080(3) 0.0160(8) Uani 1 1 d . .
C9 C -0.0590(4) 0.2331(4) 0.8995(3) 0.0190(8) Uani 1 1 d . .
H9 H -0.0378 0.1880 0.9450 0.023 Uiso 1 1 calc R U
C10 C -0.1264(4) 0.3326(3) 0.9269(3) 0.0199(9) Uani 1 1 d . .
H10 H -0.1519 0.3529 0.9901 0.024 Uiso 1 1 calc R U
C11 C -0.1568(4) 0.4022(4) 0.8634(3) 0.0198(9) Uani 1 1 d . .
C12 C -0.1262(5) 0.3660(4) 0.7709(3) 0.0228(9) Uani 1 1 d . .
H12 H -0.1506 0.4101 0.7253 0.027 Uiso 1 1 calc R U
C13 C -0.0603(5) 0.2656(4) 0.7441(3) 0.0197(8) Uani 1 1 d . .
H13 H -0.0412 0.2427 0.6803 0.024 Uiso 1 1 calc R U
C14 C -0.2269(5) 0.5117(4) 0.8942(3) 0.0231(9) Uani 1 1 d . .
H14A H -0.1619 0.5613 0.9462 0.035 Uiso 1 1 calc R U
H14B H -0.3354 0.4898 0.9142 0.035 Uiso 1 1 calc R U
H14C H -0.2288 0.5548 0.8423 0.035 Uiso 1 1 calc R U
C15 C 0.4743(4) 0.0689(4) 0.7962(3) 0.0220(9) Uani 1 1 d . .
H15A H 0.5161 0.0877 0.7365 0.026 Uiso 1 1 calc R U
H15B H 0.5627 0.0913 0.8435 0.026 Uiso 1 1 calc R U
C16 C 0.4158(4) -0.0608(3) 0.7855(3) 0.0182(8) Uani 1 1 d . .
H16A H 0.4045 -0.0840 0.8476 0.022 Uiso 1 1 calc R U
H16B H 0.4941 -0.1034 0.7518 0.022 Uiso 1 1 calc R U
C17 C 0.3193(4) 0.1830(3) 0.9599(3) 0.0184(8) Uani 1 1 d . .
H17 H 0.2441 0.2384 0.9785 0.022 Uiso 1 1 calc R U
C18 C 0.2559(5) 0.0710(4) 0.9984(3) 0.0267(10) Uani 1 1 d . .
H18A H 0.2439 0.0905 1.0656 0.040 Uiso 1 1 calc R U
H18B H 0.3307 0.0162 0.9862 0.040 Uiso 1 1 calc R U
H18C H 0.1526 0.0348 0.9681 0.040 Uiso 1 1 calc R U
C19 C 0.4810(5) 0.2416(4) 1.0064(3) 0.0276(10) Uani 1 1 d . .
H19A H 0.4716 0.2561 1.0740 0.041 Uiso 1 1 calc R U
H19B H 0.5158 0.3160 0.9847 0.041 Uiso 1 1 calc R U
H19C H 0.5590 0.1900 0.9901 0.041 Uiso 1 1 calc R U
C20 C 0.3992(5) 0.2986(4) 0.7985(3) 0.0213(9) Uani 1 1 d . .
H20 H 0.5154 0.3144 0.8152 0.026 Uiso 1 1 calc R U
C21 C 0.3823(6) 0.2914(4) 0.6937(3) 0.0321(11) Uani 1 1 d . .
H21A H 0.4262 0.3675 0.6770 0.048 Uiso 1 1 calc R U
H21B H 0.2697 0.2705 0.6740 0.048 Uiso 1 1 calc R U
H21C H 0.4400 0.2317 0.6625 0.048 Uiso 1 1 calc R U
C22 C 0.3295(5) 0.4017(4) 0.8493(3) 0.0283(10) Uani 1 1 d . .
H22A H 0.3766 0.4734 0.8269 0.042 Uiso 1 1 calc R U
H22B H 0.3528 0.4106 0.9163 0.042 Uiso 1 1 calc R U
H22C H 0.2142 0.3871 0.8375 0.042 Uiso 1 1 calc R U
C23 C 0.1407(4) -0.2457(3) 0.7477(3) 0.0189(8) Uani 1 1 d . .
H23 H 0.0481 -0.2793 0.7035 0.023 Uiso 1 1 calc R U
C24 C 0.0758(5) -0.2316(4) 0.8463(3) 0.0273(10) Uani 1 1 d . .
H24A H 0.0213 -0.3078 0.8581 0.041 Uiso 1 1 calc R U
H24B H 0.0010 -0.1765 0.8514 0.041 Uiso 1 1 calc R U
H24C H 0.1640 -0.2016 0.8920 0.041 Uiso 1 1 calc R U
C25 C 0.2550(5) -0.3339(4) 0.7366(3) 0.0263(10) Uani 1 1 d . .
H25A H 0.2012 -0.4085 0.7519 0.040 Uiso 1 1 calc R U
H25B H 0.3482 -0.3036 0.7786 0.040 Uiso 1 1 calc R U
H25C H 0.2886 -0.3460 0.6723 0.040 Uiso 1 1 calc R U
C26 C 0.2618(4) -0.1270(4) 0.5947(3) 0.0184(8) Uani 1 1 d . .
H26 H 0.1850 -0.1981 0.5658 0.022 Uiso 1 1 calc R U
C27 C 0.2262(5) -0.0247(4) 0.5489(3) 0.0235(9) Uani 1 1 d . .
H27A H 0.2254 -0.0468 0.4812 0.035 Uiso 1 1 calc R U
H27B H 0.3083 0.0443 0.5688 0.035 Uiso 1 1 calc R U
H27C H 0.1223 -0.0064 0.5676 0.035 Uiso 1 1 calc R U
C28 C 0.4284(5) -0.1514(4) 0.5710(3) 0.0243(9) Uani 1 1 d . .
H28A H 0.4360 -0.1687 0.5033 0.036 Uiso 1 1 calc R U
H28B H 0.4483 -0.2186 0.5982 0.036 Uiso 1 1 calc R U
H28C H 0.5073 -0.0824 0.5963 0.036 Uiso 1 1 calc R U

loop_
_atom_site_aniso_label
_atom_site_aniso_U_11
_atom_site_aniso_U_22
_atom_site_aniso_U_33
_atom_site_aniso_U_23
_atom_site_aniso_U_13
_atom_site_aniso_U_12
Pd1 0.01149(13) 0.01778(16) 0.01815(16) 0.00295(12) 0.00012(11) 0.00439(11)
S1 0.0128(4) 0.0204(6) 0.0327(7) 0.0002(5) -0.0024(4) 0.0040(4)
P1 0.0152(5) 0.0169(5) 0.0199(6) 0.0026(5) 0.0007(4) 0.0043(4)
P2 0.0130(4) 0.0167(5) 0.0170(5) 0.0027(4) -0.0004(4) 0.0023(4)
C1 0.0118(16) 0.021(2) 0.030(2) 0.0022(19) -0.0039(16) 0.0049(15)
C2 0.0173(18) 0.026(2) 0.021(2) 0.0040(19) -0.0037(16) 0.0024(17)
C3 0.024(2) 0.022(2) 0.034(3) 0.010(2) -0.0036(19) 0.0035(18)
C4 0.035(2) 0.025(2) 0.026(3) -0.002(2) -0.008(2) 0.007(2)
C5 0.032(2) 0.032(3) 0.018(2) 0.001(2) -0.0054(19) 0.006(2)
C6 0.0218(19) 0.026(2) 0.020(2) 0.0065(19) -0.0012(17) 0.0065(17)
C7 0.058(3) 0.028(3) 0.040(3) -0.005(3) -0.008(3) 0.002(3)
C8 0.0123(16) 0.0115(19) 0.024(2) 0.0013(17) 0.0003(15) 0.0028(14)
C9 0.0144(17) 0.022(2) 0.021(2) 0.0037(18) -0.0012(16) 0.0038(16)
C10 0.0164(18) 0.021(2) 0.021(2) 0.0002(18) -0.0004(16) 0.0020(16)
C11 0.0163(18) 0.018(2) 0.023(2) -0.0006(18) -0.0025(16) 0.0030(15)
C12 0.0187(19) 0.021(2) 0.031(3) 0.0058(19) -0.0023(17) 0.0070(16)
C13 0.0213(19) 0.022(2) 0.015(2) -0.0009(17) 0.0022(16) 0.0066(16)
C14 0.022(2) 0.019(2) 0.028(2) 0.0007(19) 0.0014(18) 0.0049(17)
C15 0.0123(17) 0.025(2) 0.030(2) 0.005(2) 0.0029(16) 0.0077(16)
C16 0.0135(17) 0.019(2) 0.020(2) -0.0042(17) -0.0036(15) 0.0045(15)
C17 0.0171(17) 0.016(2) 0.023(2) 0.0026(17) 0.0010(16) 0.0056(15)
C18 0.031(2) 0.025(2) 0.023(2) 0.004(2) 0.0020(19) 0.0029(19)
C19 0.024(2) 0.031(3) 0.026(2) 0.000(2) -0.0030(18) 0.0046(19)
C20 0.0186(18) 0.019(2) 0.025(2) 0.0041(18) 0.0010(17) -0.0007(16)
C21 0.040(3) 0.027(3) 0.028(3) 0.008(2) 0.004(2) -0.002(2)
C22 0.025(2) 0.021(2) 0.039(3) 0.005(2) -0.001(2) 0.0036(18)
C23 0.0170(17) 0.016(2) 0.024(2) 0.0052(18) -0.0052(16) 0.0024(15)
C24 0.026(2) 0.034(3) 0.023(2) 0.014(2) 0.0022(18) 0.0020(19)
C25 0.025(2) 0.023(2) 0.033(3) 0.007(2) 0.0013(19) 0.0086(18)
C26 0.0165(17) 0.018(2) 0.020(2) 0.0024(17) -0.0018(16) 0.0031(15)
C27 0.029(2) 0.027(2) 0.014(2) 0.0065(19) 0.0011(17) 0.0037(18)
C28 0.024(2) 0.026(2) 0.022(2) -0.0011(19) 0.0025(18) 0.0052(18)

loop_
_atom_type_symbol
_atom_type_description
_atom_type_scat_dispersion_real
_atom_type_scat_dispersion_imag
_atom_type_scat_source
C C 0.0033 0.0016 'International Tables Vol C Tables 4.2.6.8 and 6.1.1.4'
H H 0.0000 0.0000 'International Tables Vol C Tables 4.2.6.8 and 6.1.1.4'
P P 0.1023 0.0942 'International Tables Vol C Tables 4.2.6.8 and 6.1.1.4'
S S 0.1246 0.1234 'International Tables Vol C Tables 4.2.6.8 and 6.1.1.4'
Pd Pd -0.9988 1.0072 'International Tables Vol C Tables 4.2.6.8 and 6.1.1.4'

loop_
_geom_angle_atom_site_label_1
_geom_angle_atom_site_label_2
_geom_angle_atom_site_label_3
_geom_angle
C8 Pd1 P1 89.08(11)
C8 Pd1 P2 175.18(11)
P1 Pd1 P2 86.48(4)
C8 Pd1 S1 82.48(11)
P1 Pd1 S1 171.02(4)
P2 Pd1 S1 102.05(4)
C1 S1 Pd1 114.15(13)
C17 P1 C20 105.32(19)
C17 P1 C15 107.02(19)
C20 P1 C15 101.79(18)
C17 P1 Pd1 113.06(13)
C20 P1 Pd1 120.50(14)
C15 P1 Pd1 107.93(14)
C23 P2 C16 103.78(18)
C23 P2 C26 105.05(19)
C16 P2 C26 107.76(18)
C23 P2 Pd1 118.23(13)
C16 P2 Pd1 106.54(13)
C26 P2 Pd1 114.59(13)
C6 C1 C2 117.2(4)
C6 C1 S1 122.6(3)
C2 C1 S1 119.9(3)
C3 C2 C1 121.6(4)
C3 C2 H2 119.2
C1 C2 H2 119.2
C2 C3 C4 120.9(4)
C2 C3 H3 119.6
C4 C3 H3 119.6
C3 C4 C5 117.9(4)
C3 C4 C7 121.4(4)
C5 C4 C7 120.7(5)
C6 C5 C4 121.2(4)
C6 C5 H5 119.4
C4 C5 H5 119.4
C5 C6 C1 121.2(4)
C5 C6 H6 119.4
C1 C6 H6 119.4
C4 C7 H7A 109.5
C4 C7 H7B 109.5
H7A C7 H7B 109.5
C4 C7 H7C 109.5
H7A C7 H7C 109.5
H7B C7 H7C 109.5
C9 C8 C13 116.0(4)
C9 C8 Pd1 122.9(3)
C13 C8 Pd1 121.1(3)
C8 C9 C10 122.4(4)
C8 C9 H9 118.8
C10 C9 H9 118.8
C11 C10 C9 120.9(4)
C11 C10 H10 119.6
C9 C10 H10 119.6
C10 C11 C12 117.8(4)
C10 C11 C14 120.5(4)
C12 C11 C14 121.6(4)
C11 C12 C13 120.7(4)
C11 C12 H12 119.6
C13 C12 H12 119.6
C12 C13 C8 122.2(4)
C12 C13 H13 118.9
C8 C13 H13 118.9
C11 C14 H14A 109.5
C11 C14 H14B 109.5
H14A C14 H14B 109.5
C11 C14 H14C 109.5
H14A C14 H14C 109.5
H14B C14 H14C 109.5
C16 C15 P1 112.6(3)
C16 C15 H15A 109.1
P1 C15 H15A 109.1
C16 C15 H15B 109.1
P1 C15 H15B 109.1
H15A C15 H15B 107.8
C15 C16 P2 110.4(3)
C15 C16 H16A 109.6
P2 C16 H16A 109.6
C15 C16 H16B 109.6
P2 C16 H16B 109.6
H16A C16 H16B 108.1
C18 C17 C19 110.5(3)
C18 C17 P1 111.6(3)
C19 C17 P1 114.5(3)
C18 C17 H17 106.6
C19 C17 H17 106.6
P1 C17 H17 106.6
C17 C18 H18A 109.5
C17 C18 H18B 109.5
H18A C18 H18B 109.5
C17 C18 H18C 109.5
H18A C18 H18C 109.5
H18B C18 H18C 109.5
C17 C19 H19A 109.5
C17 C19 H19B 109.5
H19A C19 H19B 109.5
C17 C19 H19C 109.5
H19A C19 H19C 109.5
H19B C19 H19C 109.5
C21 C20 C22 110.7(4)
C21 C20 P1 110.2(3)
C22 C20 P1 114.2(3)
C21 C20 H20 107.1
C22 C20 H20 107.1
P1 C20 H20 107.1
C20 C21 H21A 109.5
C20 C21 H21B 109.5
H21A C21 H21B 109.5
C20 C21 H21C 109.5
H21A C21 H21C 109.5
H21B C21 H21C 109.5
C20 C22 H22A 109.5
C20 C22 H22B 109.5
H22A C22 H22B 109.5
C20 C22 H22C 109.5
H22A C22 H22C 109.5
H22B C22 H22C 109.5
C25 C23 C24 110.7(3)
C25 C23 P2 115.2(3)
C24 C23 P2 109.4(3)
C25 C23 H23 107.0
C24 C23 H23 107.0
P2 C23 H23 107.0
C23 C24 H24A 109.5
C23 C24 H24B 109.5
H24A C24 H24B 109.5
C23 C24 H24C 109.5
H24A C24 H24C 109.5
H24B C24 H24C 109.5
C23 C25 H25A 109.5
C23 C25 H25B 109.5
H25A C25 H25B 109.5
C23 C25 H25C 109.5
H25A C25 H25C 109.5
H25B C25 H25C 109.5
C28 C26 C27 110.0(3)
C28 C26 P2 115.4(3)
C27 C26 P2 110.4(3)
C28 C26 H26 106.9
C27 C26 H26 106.9
P2 C26 H26 106.9
C26 C27 H27A 109.5
C26 C27 H27B 109.5
H27A C27 H27B 109.5
C26 C27 H27C 109.5
H27A C27 H27C 109.5
H27B C27 H27C 109.5
C26 C28 H28A 109.5
C26 C28 H28B 109.5
H28A C28 H28B 109.5
C26 C28 H28C 109.5
H28A C28 H28C 109.5
H28B C28 H28C 109.5

loop_
_geom_bond_atom_site_label_1
_geom_bond_atom_site_label_2
_geom_bond_distance
Pd1 C8 2.064(4)
Pd1 P1 2.2598(11)
Pd1 P2 2.3353(11)
Pd1 S1 2.3455(11)
S1 C1 1.785(4)
P1 C17 1.849(4)
P1 C20 1.849(4)
P1 C15 1.857(4)
P2 C23 1.837(4)
P2 C16 1.850(4)
P2 C26 1.857(4)
C1 C6 1.390(6)
C1 C2 1.397(6)
C2 C3 1.380(6)
C2 H2 0.9500
C3 C4 1.386(7)
C3 H3 0.9500
C4 C5 1.393(6)
C4 C7 1.509(6)
C5 C6 1.382(6)
C5 H5 0.9500
C6 H6 0.9500
C7 H7A 0.9800
C7 H7B 0.9800
C7 H7C 0.9800
C8 C9 1.390(6)
C8 C13 1.397(5)
C9 C10 1.392(5)
C9 H9 0.9500
C10 C11 1.384(6)
C10 H10 0.9500
C11 C12 1.390(6)
C11 C14 1.514(5)
C12 C13 1.393(5)
C12 H12 0.9500
C13 H13 0.9500
C14 H14A 0.9800
C14 H14B 0.9800
C14 H14C 0.9800
C15 C16 1.503(5)
C15 H15A 0.9900
C15 H15B 0.9900
C16 H16A 0.9900
C16 H16B 0.9900
C17 C18 1.533(6)
C17 C19 1.534(6)
C17 H17 1.0000
C18 H18A 0.9800
C18 H18B 0.9800
C18 H18C 0.9800
C19 H19A 0.9800
C19 H19B 0.9800
C19 H19C 0.9800
C20 C21 1.523(6)
C20 C22 1.527(6)
C20 H20 1.0000
C21 H21A 0.9800
C21 H21B 0.9800
C21 H21C 0.9800
C22 H22A 0.9800
C22 H22B 0.9800
C22 H22C 0.9800
C23 C25 1.532(5)
C23 C24 1.540(6)
C23 H23 1.0000
C24 H24A 0.9800
C24 H24B 0.9800
C24 H24C 0.9800
C25 H25A 0.9800
C25 H25B 0.9800
C25 H25C 0.9800
C26 C28 1.532(5)
C26 C27 1.540(5)
C26 H26 1.0000
C27 H27A 0.9800
C27 H27B 0.9800
C27 H27C 0.9800
C28 H28A 0.9800
C28 H28B 0.9800
C28 H28C 0.9800

loop_
_geom_torsion_atom_site_label_1
_geom_torsion_atom_site_label_2
_geom_torsion_atom_site_label_3
_geom_torsion_atom_site_label_4
_geom_torsion
Pd1 S1 C1 C6 -77.3(3)
Pd1 S1 C1 C2 108.8(3)
C6 C1 C2 C3 1.5(6)
S1 C1 C2 C3 175.6(3)
C1 C2 C3 C4 0.1(6)
C2 C3 C4 C5 -1.1(6)
C2 C3 C4 C7 179.6(4)
C3 C4 C5 C6 0.4(6)
C7 C4 C5 C6 179.7(4)
C4 C5 C6 C1 1.2(6)
C2 C1 C6 C5 -2.1(6)
S1 C1 C6 C5 -176.1(3)
C13 C8 C9 C10 -2.0(6)
Pd1 C8 C9 C10 178.6(3)
C8 C9 C10 C11 -1.1(6)
C9 C10 C11 C12 3.6(6)
C9 C10 C11 C14 -178.6(4)
C10 C11 C12 C13 -2.9(6)
C14 C11 C12 C13 179.4(4)
C11 C12 C13 C8 -0.3(6)
C9 C8 C13 C12 2.7(6)
Pd1 C8 C13 C12 -177.9(3)
C17 P1 C15 C16 89.0(3)
C20 P1 C15 C16 -160.8(3)
Pd1 P1 C15 C16 -33.0(3)
P1 C15 C16 P2 44.9(4)
C23 P2 C16 C15 -161.8(3)
C26 P2 C16 C15 87.2(3)
Pd1 P2 C16 C15 -36.3(3)
C20 P1 C17 C18 -179.0(3)
C15 P1 C17 C18 -71.3(3)
Pd1 P1 C17 C18 47.4(3)
C20 P1 C17 C19 -52.5(3)
C15 P1 C17 C19 55.2(3)
Pd1 P1 C17 C19 173.9(2)
C17 P1 C20 C21 -172.4(3)
C15 P1 C20 C21 76.1(3)
Pd1 P1 C20 C21 -43.1(3)
C17 P1 C20 C22 -47.0(3)
C15 P1 C20 C22 -158.6(3)
Pd1 P1 C20 C22 82.2(3)
C16 P2 C23 C25 -48.6(4)
C26 P2 C23 C25 64.5(3)
Pd1 P2 C23 C25 -166.2(3)
C16 P2 C23 C24 77.0(3)
C26 P2 C23 C24 -170.0(3)
Pd1 P2 C23 C24 -40.7(3)
C23 P2 C26 C28 -90.9(3)
C16 P2 C26 C28 19.3(3)
Pd1 P2 C26 C28 137.7(3)
C23 P2 C26 C27 143.7(3)
C16 P2 C26 C27 -106.1(3)
Pd1 P2 C26 C27 12.3(3)
